data_7037325
loop_
_publ_author_name
'Honacker, Christian'
'Qu, Zheng-Wang'
'Tannert, Jens'
'Layh, Marcus'
'Hepp, Alexander'
'Grimme, Stefan'
'Uhl, Werner'

_publ_section_title
;
 Functionalized alkynyl-chlorogermanes: hydrometallation, Ge-Cl bond
 activation, Ge-H bond formation and chlorine-tert-butyl exchange via a
 transient germyl cation.
;
_journal_issue 14
_journal_name_full 'Dalton transactions (Cambridge, England : 2003)'
_journal_page_first 6159
_journal_page_last 6174
_journal_paper_doi 10.1039/c5dt03918e
_journal_volume 45
_journal_year 2016
_chemical_formula_sum 'C18 H19 Cl Ge'
_chemical_formula_weight 343.37
_chemical_name_systematic
;
 ?
;
_space_group_crystal_system triclinic
_space_group_IT_number 2
_space_group_name_Hall '-P 1'
_space_group_name_H-M_alt 'P -1'
_symmetry_space_group_name_Hall '-P 1'
_symmetry_space_group_name_H-M 'P -1'
_atom_sites_solution_hydrogens geom
_audit_creation_method SHELXL-2013
_audit_update_record
;
2015-09-30 deposited with the CCDC.
2015-11-19 downloaded from the CCDC.
;
_cell_angle_alpha 79.7842(11)
_cell_angle_beta 66.5677(10)
_cell_angle_gamma 87.3763(11)
_cell_formula_units_Z 2
_cell_length_a 9.1791(4)
_cell_length_b 9.8948(4)
_cell_length_c 10.2882(4)
_cell_measurement_reflns_used 8316
_cell_measurement_temperature 153(2)
_cell_measurement_theta_max 30.222
_cell_measurement_theta_min 2.191
_cell_volume 843.46(6)
_computing_cell_refinement 'Bruker SAINT+'
_computing_data_collection 'Bruker SMART'
_computing_data_reduction 'Bruker SHELXTL'
_computing_molecular_graphics 'Bruker SHELXTL'
_computing_publication_material 'Bruker SHELXTL'
_computing_structure_refinement 'SHELXL-2013 (Sheldrick, 2013)'
_computing_structure_solution 'SHELXS-2013 (Sheldrick, 2013)'
_diffrn_ambient_temperature 153(2)
_diffrn_measured_fraction_theta_full 0.987
_diffrn_measured_fraction_theta_max 0.987
_diffrn_measurement_device_type 'CCD area detector'
_diffrn_measurement_method 'omega scans'
_diffrn_radiation_type MoK\a
_diffrn_radiation_wavelength 0.71073
_diffrn_reflns_av_R_equivalents 0.0230
_diffrn_reflns_av_unetI/netI 0.0260
_diffrn_reflns_Laue_measured_fraction_full 0.987
_diffrn_reflns_Laue_measured_fraction_max 0.987
_diffrn_reflns_limit_h_max 12
_diffrn_reflns_limit_h_min -13
_diffrn_reflns_limit_k_max 14
_diffrn_reflns_limit_k_min -14
_diffrn_reflns_limit_l_max 14
_diffrn_reflns_limit_l_min -14
_diffrn_reflns_number 13810
_diffrn_reflns_point_group_measured_fraction_full 0.987
_diffrn_reflns_point_group_measured_fraction_max 0.987
_diffrn_reflns_theta_full 25.242
_diffrn_reflns_theta_max 30.346
_diffrn_reflns_theta_min 2.191
_diffrn_source microsource
_exptl_absorpt_coefficient_mu 1.963
_exptl_absorpt_correction_T_max 0.7460
_exptl_absorpt_correction_T_min 0.6272
_exptl_absorpt_correction_type empirical
_exptl_absorpt_process_details SADABS
_exptl_crystal_colour colourless
_exptl_crystal_density_diffrn 1.352
_exptl_crystal_description block
_exptl_crystal_F_000 352
_exptl_crystal_size_max 0.240
_exptl_crystal_size_mid 0.110
_exptl_crystal_size_min 0.050
_refine_diff_density_max 0.354
_refine_diff_density_min -0.349
_refine_diff_density_rms 0.064
_refine_ls_extinction_method none
_refine_ls_goodness_of_fit_ref 1.081
_refine_ls_hydrogen_treatment constr
_refine_ls_matrix_type full
_refine_ls_number_parameters 184
_refine_ls_number_reflns 5002
_refine_ls_number_restraints 0
_refine_ls_restrained_S_all 1.081
_refine_ls_R_factor_all 0.0320
_refine_ls_R_factor_gt 0.0266
_refine_ls_shift/su_max 0.001
_refine_ls_shift/su_mean 0.000
_refine_ls_structure_factor_coef Fsqd
_refine_ls_weighting_details 'w=1/[\s^2^(Fo^2^)+(0.0308P)^2^+0.2005P] where P=(Fo^2^+2Fc^2^)/3'
_refine_ls_weighting_scheme calc
_refine_ls_wR_factor_gt 0.0631
_refine_ls_wR_factor_ref 0.0654
_reflns_Friedel_coverage 0.000
_reflns_number_gt 4488
_reflns_number_total 5002
_reflns_threshold_expression 'I > 2\s(I)'
_cod_data_source_file c5dt03918e2.cif
_cod_data_source_block sadp-1
_cod_depositor_comments 'Adding full bibliography for 7037325--7037335.cif.'
_cod_database_code 7037325
_shelx_space_group_comment
;
The symmetry employed for this shelxl refinement is uniquely defined
by the following loop, which should always be used as a source of
symmetry information in preference to the above space-group names.
They are only intended as comments.
;
_shelx_estimated_absorpt_t_min 0.650
_shelx_estimated_absorpt_t_max 0.908
_shelxl_version_number 2013-4

loop_
_space_group_symop_operation_xyz
'x, y, z'
'-x, -y, -z'

loop_
_atom_site_label
_atom_site_type_symbol
_atom_site_fract_x
_atom_site_fract_y
_atom_site_fract_z
_atom_site_U_iso_or_equiv
_atom_site_adp_type
_atom_site_occupancy
_atom_site_site_symmetry_order
_atom_site_calc_flag
_atom_site_refinement_flags_posn
_atom_site_refinement_flags_adp
Ge1 Ge 0.82231(2) 0.32140(2) 0.28038(2) 0.02194(5) Uani 1 1 d . .
Cl1 Cl 0.69278(5) 0.51098(4) 0.30221(4) 0.03478(9) Uani 1 1 d . .
C11 C 1.03694(16) 0.35766(14) 0.25421(15) 0.0241(3) Uani 1 1 d . .
C12 C 1.07040(19) 0.37598(15) 0.37104(18) 0.0303(3) Uani 1 1 d . .
H12 H 0.9854 0.3746 0.4636 0.036 Uiso 1 1 calc R U
C13 C 1.2256(2) 0.39606(17) 0.3540(2) 0.0412(4) Uani 1 1 d . .
H13 H 1.2481 0.4089 0.4346 0.049 Uiso 1 1 calc R U
C14 C 1.3482(2) 0.39753(17) 0.2211(3) 0.0475(5) Uani 1 1 d . .
H14 H 1.4559 0.4104 0.2096 0.057 Uiso 1 1 calc R U
C15 C 1.3164(2) 0.38066(18) 0.1051(2) 0.0451(4) Uani 1 1 d . .
H15 H 1.4022 0.3826 0.0129 0.054 Uiso 1 1 calc R U
C16 C 1.16135(19) 0.36086(16) 0.12027(18) 0.0337(3) Uani 1 1 d . .
H16 H 1.1399 0.3494 0.0388 0.040 Uiso 1 1 calc R U
C21 C 0.71137(16) 0.18967(14) 0.45079(14) 0.0234(3) Uani 1 1 d . .
C22 C 0.79293(18) 0.07468(15) 0.48223(16) 0.0283(3) Uani 1 1 d . .
H22 H 0.9040 0.0681 0.4246 0.034 Uiso 1 1 calc R U
C23 C 0.7159(2) -0.03002(16) 0.59551(18) 0.0347(3) Uani 1 1 d . .
H23 H 0.7733 -0.1087 0.6161 0.042 Uiso 1 1 calc R U
C24 C 0.5560(2) -0.02099(19) 0.67897(18) 0.0381(4) Uani 1 1 d . .
H24 H 0.5020 -0.0939 0.7570 0.046 Uiso 1 1 calc R U
C25 C 0.47461(19) 0.0924(2) 0.65018(18) 0.0405(4) Uani 1 1 d . .
H25 H 0.3639 0.0985 0.7090 0.049 Uiso 1 1 calc R U
C26 C 0.55063(18) 0.19834(18) 0.53689(17) 0.0329(3) Uani 1 1 d . .
H26 H 0.4927 0.2773 0.5180 0.039 Uiso 1 1 calc R U
C31 C 0.81976(18) 0.26353(15) 0.11658(16) 0.0282(3) Uani 1 1 d . .
C32 C 0.82424(17) 0.21634(14) 0.01560(15) 0.0258(3) Uani 1 1 d . .
C33 C 0.82933(18) 0.16110(15) -0.11041(15) 0.0260(3) Uani 1 1 d . .
C34 C 0.9875(3) 0.2044(2) -0.2353(2) 0.0534(5) Uani 1 1 d . .
H34A H 0.9987 0.3028 -0.2551 0.064 Uiso 1 1 calc R U
H34B H 0.9908 0.1721 -0.3190 0.064 Uiso 1 1 calc R U
H34C H 1.0727 0.1657 -0.2104 0.064 Uiso 1 1 calc R U
C35 C 0.8114(3) 0.00484(16) -0.0741(2) 0.0418(4) Uani 1 1 d . .
H35A H 0.8970 -0.0324 -0.0490 0.050 Uiso 1 1 calc R U
H35B H 0.8138 -0.0304 -0.1561 0.050 Uiso 1 1 calc R U
H35C H 0.7120 -0.0211 0.0055 0.050 Uiso 1 1 calc R U
C36 C 0.6933(2) 0.22081(19) -0.1502(2) 0.0462(5) Uani 1 1 d . .
H36A H 0.5938 0.1924 -0.0718 0.055 Uiso 1 1 calc R U
H36B H 0.6978 0.1884 -0.2343 0.055 Uiso 1 1 calc R U
H36C H 0.7028 0.3193 -0.1697 0.055 Uiso 1 1 calc R U

loop_
_atom_site_aniso_label
_atom_site_aniso_U_11
_atom_site_aniso_U_22
_atom_site_aniso_U_33
_atom_site_aniso_U_23
_atom_site_aniso_U_13
_atom_site_aniso_U_12
Ge1 0.02275(8) 0.02535(8) 0.02046(8) -0.00880(5) -0.00943(5) 0.00107(5)
Cl1 0.0375(2) 0.03163(18) 0.0422(2) -0.01464(16) -0.02070(17) 0.01076(15)
C11 0.0240(6) 0.0212(6) 0.0279(7) -0.0052(5) -0.0108(5) -0.0004(5)
C12 0.0344(8) 0.0270(7) 0.0350(8) -0.0057(6) -0.0191(6) -0.0010(6)
C13 0.0447(10) 0.0313(8) 0.0613(12) -0.0026(8) -0.0371(9) -0.0031(7)
C14 0.0303(8) 0.0287(8) 0.0846(15) 0.0006(9) -0.0279(9) -0.0036(7)
C15 0.0264(8) 0.0345(8) 0.0594(12) -0.0046(8) -0.0026(8) -0.0032(7)
C16 0.0298(7) 0.0312(7) 0.0341(8) -0.0066(6) -0.0057(6) -0.0027(6)
C21 0.0217(6) 0.0295(7) 0.0211(6) -0.0094(5) -0.0082(5) -0.0014(5)
C22 0.0262(7) 0.0285(7) 0.0290(7) -0.0094(6) -0.0076(6) -0.0006(5)
C23 0.0416(9) 0.0283(7) 0.0354(8) -0.0055(6) -0.0162(7) -0.0040(6)
C24 0.0389(9) 0.0439(9) 0.0292(8) -0.0027(7) -0.0107(7) -0.0162(7)
C25 0.0227(7) 0.0645(11) 0.0295(8) -0.0094(8) -0.0040(6) -0.0075(7)
C26 0.0239(7) 0.0473(9) 0.0284(7) -0.0104(7) -0.0101(6) 0.0042(6)
C31 0.0308(7) 0.0308(7) 0.0253(7) -0.0085(6) -0.0118(6) -0.0018(6)
C32 0.0277(7) 0.0264(6) 0.0242(6) -0.0056(5) -0.0107(5) -0.0001(5)
C33 0.0335(7) 0.0264(6) 0.0226(6) -0.0091(5) -0.0141(6) 0.0029(6)
C34 0.0532(11) 0.0706(14) 0.0293(9) -0.0199(9) -0.0031(8) -0.0108(10)
C35 0.0700(13) 0.0271(7) 0.0396(9) -0.0107(7) -0.0318(9) 0.0055(8)
C36 0.0642(12) 0.0431(9) 0.0554(11) -0.0255(9) -0.0441(10) 0.0218(9)

loop_
_atom_type_symbol
_atom_type_description
_atom_type_scat_dispersion_real
_atom_type_scat_dispersion_imag
_atom_type_scat_source
C C 0.0033 0.0016 'International Tables Vol C Tables 4.2.6.8 and 6.1.1.4'
H H 0.0000 0.0000 'International Tables Vol C Tables 4.2.6.8 and 6.1.1.4'
Cl Cl 0.1484 0.1585 'International Tables Vol C Tables 4.2.6.8 and 6.1.1.4'
Ge Ge 0.1547 1.8001 'International Tables Vol C Tables 4.2.6.8 and 6.1.1.4'

loop_
_geom_angle_atom_site_label_1
_geom_angle_atom_site_label_2
_geom_angle_atom_site_label_3
_geom_angle
C31 Ge1 C11 110.18(6)
C31 Ge1 C21 110.67(6)
C11 Ge1 C21 112.66(6)
C31 Ge1 Cl1 106.84(5)
C11 Ge1 Cl1 108.91(4)
C21 Ge1 Cl1 107.35(4)
C16 C11 C12 119.25(14)
C16 C11 Ge1 120.61(11)
C12 C11 Ge1 120.09(11)
C13 C12 C11 120.29(16)
C13 C12 H12 119.9
C11 C12 H12 119.9
C14 C13 C12 119.93(17)
C14 C13 H13 120.0
C12 C13 H13 120.0
C15 C14 C13 120.23(16)
C15 C14 H14 119.9
C13 C14 H14 119.9
C14 C15 C16 120.55(17)
C14 C15 H15 119.7
C16 C15 H15 119.7
C15 C16 C11 119.74(16)
C15 C16 H16 120.1
C11 C16 H16 120.1
C22 C21 C26 118.77(14)
C22 C21 Ge1 117.98(10)
C26 C21 Ge1 123.03(11)
C23 C22 C21 120.84(14)
C23 C22 H22 119.6
C21 C22 H22 119.6
C24 C23 C22 119.82(16)
C24 C23 H23 120.1
C22 C23 H23 120.1
C25 C24 C23 119.95(15)
C25 C24 H24 120.0
C23 C24 H24 120.0
C24 C25 C26 120.79(15)
C24 C25 H25 119.6
C26 C25 H25 119.6
C25 C26 C21 119.81(15)
C25 C26 H26 120.1
C21 C26 H26 120.1
C32 C31 Ge1 174.24(14)
C31 C32 C33 178.79(16)
C32 C33 C34 108.60(13)
C32 C33 C35 109.87(12)
C34 C33 C35 110.32(15)
C32 C33 C36 108.68(12)
C34 C33 C36 109.67(16)
C35 C33 C36 109.67(14)
C33 C34 H34A 109.5
C33 C34 H34B 109.5
H34A C34 H34B 109.5
C33 C34 H34C 109.5
H34A C34 H34C 109.5
H34B C34 H34C 109.5
C33 C35 H35A 109.5
C33 C35 H35B 109.5
H35A C35 H35B 109.5
C33 C35 H35C 109.5
H35A C35 H35C 109.5
H35B C35 H35C 109.5
C33 C36 H36A 109.5
C33 C36 H36B 109.5
H36A C36 H36B 109.5
C33 C36 H36C 109.5
H36A C36 H36C 109.5
H36B C36 H36C 109.5

loop_
_geom_bond_atom_site_label_1
_geom_bond_atom_site_label_2
_geom_bond_distance
Ge1 C31 1.8824(14)
Ge1 C11 1.9212(14)
Ge1 C21 1.9237(14)
Ge1 Cl1 2.1715(4)
C11 C16 1.393(2)
C11 C12 1.396(2)
C12 C13 1.384(2)
C12 H12 0.9600
C13 C14 1.381(3)
C13 H13 0.9600
C14 C15 1.374(3)
C14 H14 0.9600
C15 C16 1.388(2)
C15 H15 0.9600
C16 H16 0.9600
C21 C22 1.394(2)
C21 C26 1.395(2)
C22 C23 1.384(2)
C22 H22 0.9600
C23 C24 1.383(2)
C23 H23 0.9600
C24 C25 1.374(3)
C24 H24 0.9600
C25 C26 1.390(2)
C25 H25 0.9600
C26 H26 0.9600
C31 C32 1.198(2)
C32 C33 1.4772(18)
C33 C34 1.523(2)
C33 C35 1.525(2)
C33 C36 1.526(2)
C34 H34A 0.9599
C34 H34B 0.9599
C34 H34C 0.9599
C35 H35A 0.9599
C35 H35B 0.9599
C35 H35C 0.9599
C36 H36A 0.9599
C36 H36B 0.9599
C36 H36C 0.9599

loop_
_geom_torsion_atom_site_label_1
_geom_torsion_atom_site_label_2
_geom_torsion_atom_site_label_3
_geom_torsion_atom_site_label_4
_geom_torsion
C16 C11 C12 C13 -0.5(2)
Ge1 C11 C12 C13 177.13(12)
C11 C12 C13 C14 -0.2(2)
C12 C13 C14 C15 0.7(3)
C13 C14 C15 C16 -0.5(3)
C14 C15 C16 C11 -0.2(3)
C12 C11 C16 C15 0.7(2)
Ge1 C11 C16 C15 -176.91(12)
C26 C21 C22 C23 0.8(2)
Ge1 C21 C22 C23 -174.00(11)
C21 C22 C23 C24 0.0(2)
C22 C23 C24 C25 -0.7(2)
C23 C24 C25 C26 0.6(3)
C24 C25 C26 C21 0.2(3)
C22 C21 C26 C25 -0.9(2)
Ge1 C21 C26 C25 173.63(12)
